data_2011081
loop_
_publ_author_name
'Figgis, Brian N.'
'Reynolds, Philip A.'
'Sobolev, Alexandre N.'

_publ_section_title
;
 The structures of the \a-alums RbCr(SO~4~)~2~&#x00B7;12H~2~O and
 CsCr(SeO~4~)~2~&#x00B7;12H~2~O at 293 and 12K
;
_journal_issue 7
_journal_name_full 'Acta Crystallographica Section C'
_journal_page_first 731
_journal_page_last 734
_journal_paper_doi 10.1107/S0108270100004960
_journal_volume 56
_journal_year 2000
_chemical_formula_moiety 'Cs Cr (Se O4)2, 12H2 O'
_chemical_formula_sum 'Cr Cs H24 O20 Se2'
_chemical_formula_weight 687.02
_chemical_name_common 'Caesium chromium bis(selenate) dodecahydrate'
_chemical_name_systematic
;
 Chromium alpha-Alums
;
_space_group_IT_number 205
_symmetry_cell_setting cubic
_symmetry_space_group_name_Hall '-P 2ac 2ab 3'
_symmetry_space_group_name_H-M 'P a -3'
_audit_creation_method SHELXL-97
_cell_angle_alpha 90.00
_cell_angle_beta 90.00
_cell_angle_gamma 90.00
_cell_formula_units_Z 4
_cell_length_a 12.5850(10)
_cell_length_b 12.5850(10)
_cell_length_c 12.5850(10)
_cell_measurement_reflns_used 14
_cell_measurement_temperature 293(2)
_cell_measurement_theta_max 17.06
_cell_measurement_theta_min 16.40
_cell_volume 1993.2(3)
_computing_cell_refinement 'local diffractometer control software'
_computing_data_collection 'local diffractometer control software'
_computing_data_reduction 'PROFIT (Streltsov & Zavodnik, 1989)'
_computing_molecular_graphics 'SHELXTL (Sheldrick, 1983)'
_computing_publication_material SHELXTL
_computing_structure_refinement 'SHELXL97 (Sheldrick, 1997)'
_computing_structure_solution 'SHELXS97 (Sheldrick, 1990)'
_diffrn_ambient_temperature 293(2)
_diffrn_measured_fraction_theta_full 1.000
_diffrn_measured_fraction_theta_max 1.000
_diffrn_measurement_device_type 'Huber 512 goniometer'
_diffrn_measurement_method '\w-2\q scan'
_diffrn_radiation_monochromator none
_diffrn_radiation_source 'normal-focus sealed tube'
_diffrn_radiation_type MoK\a
_diffrn_radiation_wavelength .71073
_diffrn_reflns_av_R_equivalents .0197
_diffrn_reflns_av_sigmaI/netI .0146
_diffrn_reflns_limit_h_max 14
_diffrn_reflns_limit_h_min 0
_diffrn_reflns_limit_k_max 14
_diffrn_reflns_limit_k_min 0
_diffrn_reflns_limit_l_max 0
_diffrn_reflns_limit_l_min -14
_diffrn_reflns_number 1751
_diffrn_reflns_theta_full 25.00
_diffrn_reflns_theta_max 25.00
_diffrn_reflns_theta_min 2.80
_diffrn_standards_decay_% .5
_diffrn_standards_interval_count 100
_diffrn_standards_number 3
_exptl_absorpt_coefficient_mu 6.110
_exptl_absorpt_correction_T_max .1888
_exptl_absorpt_correction_T_min .1379
_exptl_absorpt_correction_type gaussian
_exptl_absorpt_process_details '(XTAL 3.4; Hall et al., 1994)'
_exptl_crystal_colour 'Dark Violet'
_exptl_crystal_density_diffrn 2.289
_exptl_crystal_density_meas ?
_exptl_crystal_density_method 'not measured'
_exptl_crystal_description Prism
_exptl_crystal_F_000 1324
_exptl_crystal_size_max .65
_exptl_crystal_size_mid .64
_exptl_crystal_size_min .63
_refine_diff_density_max .256
_refine_diff_density_min -.540
_refine_ls_extinction_coef .0166(6)
_refine_ls_extinction_method 'SHELXL97 (Sheldrick, 1997)'
_refine_ls_goodness_of_fit_ref 1.259
_refine_ls_hydrogen_treatment refall
_refine_ls_matrix_type full
_refine_ls_number_parameters 55
_refine_ls_number_reflns 589
_refine_ls_number_restraints 4
_refine_ls_restrained_S_all 1.255
_refine_ls_R_factor_all .0230
_refine_ls_R_factor_gt .0199
_refine_ls_shift/su_max .000
_refine_ls_shift/su_mean .000
_refine_ls_structure_factor_coef Fsqd
_refine_ls_weighting_details 'calc w = 1/[\s^2^(Fo^2^)+(0.0194P)^2^+0.7907P] where P=(Fo^2^+2Fc^2^)/3'
_refine_ls_weighting_scheme calc
_refine_ls_wR_factor_ref .0443
_reflns_number_gt 549
_reflns_number_total 589
_reflns_threshold_expression I>2\s(I)
_cod_data_source_file br1280.cif
_cod_data_source_block IIa
_cod_depositor_comments
;
The following automatic conversions were performed:
'_symmetry_cell_setting' value 'Cubic' changed to 'cubic' according to
'/home/saulius/struct/CIF-dictionaries/cif_core.dic' dictionary named
'cif_core.dic' version 2.4.1 from 2010-06-29.

Automatic conversion script
Id: cif_fix_enum 1527 2010-12-29 10:47:43Z saulius 

The following automatic conversions were performed:

'_chemical_melting_point' value 'not measured' was changed to '?' -
the value is undefined or not given.

'_symmetry_cell_setting' value
'Cubic' changed to 'cubic' according to
/home/saulius/struct/CIF-dictionaries/cif_core.dic dictionary named
'cif_core.dic' version 2.4.1 from
2010-06-29.

'_exptl_absorpt_correction_type' value 'Gaussian'
changed to 'gaussian' according to
/home/saulius/struct/CIF-dictionaries/cif_core.dic dictionary named
'cif_core.dic' version 2.4.1 from 2010-06-29.

Automatic conversion script
Id: cif_fix_values 1715 2011-07-08 13:25:40Z adriana 

The following automatic conversions were performed:

'_exptl_crystal_density_meas' value 'not measured' was changed to '?'
- the value is perceived as not measured.

Automatic conversion script
Id: cif_fix_values 3008 2015-01-20 13:52:24Z robertas 
;
_cod_original_formula_sum 'H24 Cr Cs O20 Se2'
_cod_database_code 2011081
_cod_database_fobs_code 2011081

loop_
_symmetry_equiv_pos_as_xyz
'x, y, z'
'-x+1/2, -y, z+1/2'
'-x, y+1/2, -z+1/2'
'x+1/2, -y+1/2, -z'
'z, x, y'
'z+1/2, -x+1/2, -y'
'-z+1/2, -x, y+1/2'
'-z, x+1/2, -y+1/2'
'y, z, x'
'-y, z+1/2, -x+1/2'
'y+1/2, -z+1/2, -x'
'-y+1/2, -z, x+1/2'
'-x, -y, -z'
'x-1/2, y, -z-1/2'
'x, -y-1/2, z-1/2'
'-x-1/2, y-1/2, z'
'-z, -x, -y'
'-z-1/2, x-1/2, y'
'z-1/2, x, -y-1/2'
'z, -x-1/2, y-1/2'
'-y, -z, -x'
'y, -z-1/2, x-1/2'
'-y-1/2, z-1/2, x'
'y-1/2, z, -x-1/2'

loop_
_atom_site_label
_atom_site_fract_x
_atom_site_fract_y
_atom_site_fract_z
_atom_site_U_iso_or_equiv
_atom_site_adp_type
_atom_site_calc_flag
_atom_site_refinement_flags
_atom_site_occupancy
_atom_site_disorder_assembly
_atom_site_disorder_group
_atom_site_type_symbol
Cs .0000 .0000 .0000 .03787(19) Uani d S 1 . . Cs
Cr .5000 .5000 .5000 .0181(2) Uani d S 1 . . Cr
Se .184457(19) .184457(19) .184457(19) .02265(18) Uani d S 1 . . Se
O1 .25909(17) .25909(17) .25909(17) .0503(11) Uani d S 1 . . O
O2 .06434(16) .17811(15) .23339(17) .0416(5) Uani d . 1 . . O
O11 -.14271(16) .20834(16) .04678(18) .0367(5) Uani d D 1 . . O
O12 .34454(15) .49205(15) .50984(14) .0271(4) Uani d D 1 . . O
H1 -.167(3) .213(3) .1063(15) .062(12) Uiso d D 1 . . H
H2 -.194(2) .218(4) .009(3) .072(14) Uiso d D 1 . . H
H3 .314(2) .474(3) .5640(16) .049(10) Uiso d D 1 . . H
H4 .305(2) .475(3) .461(2) .059(12) Uiso d D 1 . . H

loop_
_atom_site_aniso_label
_atom_site_aniso_U_11
_atom_site_aniso_U_22
_atom_site_aniso_U_33
_atom_site_aniso_U_12
_atom_site_aniso_U_13
_atom_site_aniso_U_23
Cs .03787(19) .03787(19) .03787(19) .00343(11) .00343(11) .00343(11)
Cr .0181(2) .0181(2) .0181(2) -.00016(19) -.00016(19) -.00016(19)
Se .02265(18) .02265(18) .02265(18) .00290(9) .00290(9) .00290(9)
O1 .0503(11) .0503(11) .0503(11) -.0106(10) -.0106(10) -.0106(10)
O2 .0329(11) .0363(11) .0555(12) .0057(8) .0217(10) .0145(9)
O11 .0311(10) .0406(11) .0385(12) -.0043(9) -.0003(10) .0069(10)
O12 .0195(9) .0380(11) .0237(10) -.0034(7) .0015(7) .0004(8)

loop_
_atom_type_symbol
_atom_type_description
_atom_type_scat_dispersion_real
_atom_type_scat_dispersion_imag
_atom_type_scat_source
O O .0106 .0060 'International Tables Vol C Tables 4.2.6.8 and 6.1.1.4'
H H .0000 .0000 'International Tables Vol C Tables 4.2.6.8 and 6.1.1.4'
Se Se -.0929 2.2259 'International Tables Vol C Tables 4.2.6.8 and 6.1.1.4'
Cr Cr .3209 .6236 'International Tables Vol C Tables 4.2.6.8 and 6.1.1.4'
Cs Cs -.3680 2.1192 'International Tables Vol C Tables 4.2.6.8 and 6.1.1.4'

loop_
_geom_angle_atom_site_label_1
_geom_angle_atom_site_label_2
_geom_angle_atom_site_label_3
_geom_angle_site_symmetry_1
_geom_angle_site_symmetry_3
_geom_angle
_geom_angle_publ_flag
O11 Cs O11 . 17 66.16(3) yes
O11 Cs O11 . 5 113.84(3) yes
O11 Cs O11 21 17 113.84(3) no
O11 Cs O11 21 5 66.16(3) no
O11 Cs O11 17 5 180.00(6) no
O11 Cs O11 21 . 66.16(3) no
O11 Cs O11 21 13 113.84(3) no
O11 Cs O11 17 13 113.84(3) no
O11 Cs O11 5 13 66.16(3) no
O11 Cs O11 . 13 180.0 no
O11 Cs O11 21 9 180.00(8) no
O11 Cs O11 17 9 66.16(3) no
O11 Cs O11 5 9 113.84(3) no
O11 Cs O11 . 9 113.84(3) no
O11 Cs O11 13 9 66.16(3) no
O11 Cs O2 . . 59.79(5) yes
O11 Cs O2 21 17 70.15(5) no
O11 Cs O2 17 17 59.79(5) no
O11 Cs O2 5 17 120.21(5) no
O11 Cs O2 . 17 81.38(5) no
O11 Cs O2 13 17 98.62(5) no
O11 Cs O2 9 17 109.85(5) no
O11 Cs O2 21 . 81.38(5) no
O11 Cs O2 17 . 109.85(5) no
O11 Cs O2 5 . 70.15(5) no
O11 Cs O2 13 . 120.21(5) no
O11 Cs O2 9 . 98.62(5) no
O11 Cs O2 21 9 120.21(5) no
O11 Cs O2 17 9 81.38(5) no
O11 Cs O2 5 9 98.62(5) no
O11 Cs O2 . 9 70.15(5) no
O11 Cs O2 13 9 109.85(5) no
O11 Cs O2 9 9 59.79(5) no
O11 Cs O2 21 13 98.62(5) no
O11 Cs O2 17 13 70.15(5) no
O11 Cs O2 5 13 109.85(5) no
O11 Cs O2 . 13 120.21(5) no
O11 Cs O2 13 13 59.79(5) no
O11 Cs O2 9 13 81.38(5) no
O11 Cs O2 21 5 109.85(5) no
O11 Cs O2 17 5 120.21(5) no
O11 Cs O2 5 5 59.79(5) no
O11 Cs O2 . 5 98.62(5) no
O11 Cs O2 13 5 81.38(5) no
O11 Cs O2 9 5 70.15(5) no
O11 Cs O2 21 21 59.79(5) no
O11 Cs O2 17 21 98.62(5) no
O11 Cs O2 5 21 81.38(5) no
O11 Cs O2 . 21 109.85(5) no
O11 Cs O2 13 21 70.15(5) no
O11 Cs O2 9 21 120.21(5) no
O2 Cs O2 . 5 41.13(5) yes
O2 Cs O2 17 13 41.13(5) no
O2 Cs O2 . 13 180.00(4) no
O2 Cs O2 9 13 138.87(5) no
O2 Cs O2 9 5 41.13(5) no
O2 Cs O2 13 5 138.87(5) no
O2 Cs O2 17 21 41.13(5) no
O2 Cs O2 . 21 138.87(5) no
O2 Cs O2 9 21 180.0 no
O2 Cs O2 13 21 41.13(5) no
O2 Cs O2 5 21 138.87(5) no
O2 Cs O2 17 5 180.00(5) no
O2 Cs O2 17 9 138.87(5) no
O2 Cs O2 . 9 41.13(5) no
O2 Cs O2 17 . 138.87(5) no
O12 Cr O12 . 17_666 89.13(8) yes
O12 Cr O12 . 5 90.87(8) yes
O12 Cr O12 17_666 9 89.13(8) no
O12 Cr O12 17_666 5 180.0 no
O12 Cr O12 9 5 90.87(8) no
O12 Cr O12 17_666 21_666 90.87(8) no
O12 Cr O12 9 21_666 180.0 no
O12 Cr O12 5 21_666 89.13(8) no
O12 Cr O12 9 . 90.87(8) no
O12 Cr O12 21_666 . 89.13(8) no
O12 Cr O12 17_666 13_666 90.87(8) no
O12 Cr O12 9 13_666 89.13(8) no
O12 Cr O12 5 13_666 89.13(8) no
O12 Cr O12 21_666 13_666 90.87(8) no
O12 Cr O12 . 13_666 180.00(11) no
O1 Se O2 . . 110.16(8) yes
O2 Se O2 . 5 108.77(8) yes
O1 Se O2 . 9 110.16(8) no
O2 Se O2 . 9 108.77(8) no
O1 Se O2 . 5 110.16(8) no
O2 Se O2 9 5 108.77(8) no
O1 Se Cs . . 180.00(6) no
O2 Se Cs . . 69.84(8) no
O2 Se Cs 9 . 69.84(8) no
O2 Se Cs 5 . 69.84(8) no
Se O2 Cs . . 86.24(8) no
Cs O11 H1 . . 116(3) no
Cs O11 H2 . . 117(3) no
H1 O11 H2 . . 104(4) no
Cr O12 H3 . . 123(2) no
Cr O12 H4 . . 125(3) no
H3 O12 H4 . . 105(3) no

loop_
_geom_bond_atom_site_label_1
_geom_bond_atom_site_label_2
_geom_bond_site_symmetry_2
_geom_bond_distance
_geom_bond_publ_flag
Cs O11 21 3.232(2) no
Cs O11 17 3.232(2) no
Cs O11 5 3.232(2) no
Cs O11 . 3.232(2) yes
Cs O11 13 3.232(2) no
Cs O11 9 3.232(2) no
Cs O2 17 3.782(2) no
Cs O2 . 3.782(2) yes
Cs O2 9 3.782(2) no
Cs O2 13 3.782(2) no
Cs O2 5 3.782(2) no
Cs O2 21 3.782(2) no
Cr O12 17_666 1.963(2) no
Cr O12 9 1.963(2) no
Cr O12 5 1.963(2) no
Cr O12 21_666 1.963(2) no
Cr O12 . 1.963(2) yes
Cr O12 13_666 1.963(2) no
Se O1 . 1.627(4) yes
Se O2 . 1.634(2) yes
Se O2 9 1.634(2) no
Se O2 5 1.634(2) no
O11 H1 . .810(10) no
O11 H2 . .820(10) no
O12 H3 . .820(10) no
O12 H4 . .820(10) no

loop_
_geom_hbond_atom_site_label_D
_geom_hbond_atom_site_label_H
_geom_hbond_atom_site_label_A
_geom_hbond_site_symmetry_A
_geom_hbond_distance_DH
_geom_hbond_distance_HA
_geom_hbond_distance_DA
_geom_hbond_angle_DHA
O11 H1 O1 14_556 .811(10) 2.018(14) 2.811(3) 166(4)
O11 H2 O2 11_455 .815(10) 1.949(14) 2.753(3) 169(4)
O12 H3 O2 20_566 .817(10) 1.821(11) 2.635(3) 175(3)
O12 H4 O11 22_566 .822(10) 1.803(12) 2.620(3) 173(4)
